data_7238310
loop_
_publ_author_name
'Zhang, Ya-Nan'
'Wang, Yao-Yu'
'Hou, Lei'
'Liu, Ping'
'Liu, Jian-Qiang'
'Shi, Qi-Zhen'

_publ_section_title
;
 A series of metal--organic coordination polymers assembled with disulfide
 ligand involving in situ cleavage of S--S under co-ligand intervention
;
_journal_issue 11
_journal_name_full CrystEngComm
_journal_page_first 3840
_journal_paper_doi 10.1039/c005228k
_journal_volume 12
_journal_year 2010
_chemical_formula_moiety 'C12 H13 Cu N2 O6 S'
_chemical_formula_sum 'C12 H13 Cu N2 O6 S'
_chemical_formula_weight 376.84
_space_group_IT_number 14
_space_group_name_Hall '-P 2yn'
_space_group_name_H-M_alt 'P 1 21/n 1'
_symmetry_cell_setting monoclinic
_symmetry_space_group_name_H-M 'P 1 21/n 1'
_atom_sites_solution_hydrogens geom
_atom_sites_solution_primary direct
_atom_sites_solution_secondary difmap
_audit_creation_method SHELXL-97
_cell_angle_alpha 90.00
_cell_angle_beta 100.627(13)
_cell_angle_gamma 90.00
_cell_formula_units_Z 4
_cell_length_a 8.522(9)
_cell_length_b 10.180(11)
_cell_length_c 17.534(19)
_cell_measurement_reflns_used 30
_cell_measurement_temperature 293(2)
_cell_measurement_theta_max 15.38
_cell_measurement_theta_min 2.31
_cell_volume 1495(3)
_computing_cell_refinement APEX2
_computing_data_collection 'APEX2 (Bruker, 2005)'
_computing_data_reduction APEX2
_computing_molecular_graphics APEX2
_computing_publication_material APEX2
_computing_structure_refinement 'SHELXL-97 (Sheldrick, 1997)'
_computing_structure_solution 'SHELXS-97 (Sheldrick, 1990)'
_diffrn_ambient_temperature 293(2)
_diffrn_measured_fraction_theta_full 0.988
_diffrn_measured_fraction_theta_max 0.988
_diffrn_measurement_device_type 'Bruker APEX SMART II'
_diffrn_measurement_method \w
_diffrn_radiation_monochromator graphite
_diffrn_radiation_source 'fine-focus sealed tube'
_diffrn_radiation_type MoK\a
_diffrn_radiation_wavelength 0.71073
_diffrn_reflns_av_R_equivalents 0.0963
_diffrn_reflns_av_sigmaI/netI 0.1449
_diffrn_reflns_limit_h_max 10
_diffrn_reflns_limit_h_min -10
_diffrn_reflns_limit_k_max 11
_diffrn_reflns_limit_k_min -12
_diffrn_reflns_limit_l_max 21
_diffrn_reflns_limit_l_min -16
_diffrn_reflns_number 7071
_diffrn_reflns_theta_full 25.20
_diffrn_reflns_theta_max 25.20
_diffrn_reflns_theta_min 2.32
_diffrn_standards_decay_% 0
_diffrn_standards_interval_time 0
_diffrn_standards_number 0
_exptl_absorpt_coefficient_mu 1.630
_exptl_absorpt_correction_T_max 0.7579
_exptl_absorpt_correction_T_min 0.6582
_exptl_absorpt_correction_type multi-scan
_exptl_absorpt_process_details 'SADABS (Bruker, 1997)'
_exptl_crystal_colour blue
_exptl_crystal_density_diffrn 1.674
_exptl_crystal_density_method 'not measured'
_exptl_crystal_description block
_exptl_crystal_F_000 768
_exptl_crystal_size_max 0.28
_exptl_crystal_size_mid 0.22
_exptl_crystal_size_min 0.18
_refine_diff_density_max 0.659
_refine_diff_density_min -0.582
_refine_diff_density_rms 0.112
_refine_ls_extinction_method none
_refine_ls_goodness_of_fit_ref 1.042
_refine_ls_hydrogen_treatment constr
_refine_ls_matrix_type full
_refine_ls_number_parameters 201
_refine_ls_number_reflns 2652
_refine_ls_number_restraints 0
_refine_ls_restrained_S_all 1.042
_refine_ls_R_factor_all 0.1360
_refine_ls_R_factor_gt 0.0698
_refine_ls_shift/su_max 0.000
_refine_ls_shift/su_mean 0.000
_refine_ls_structure_factor_coef Fsqd
_refine_ls_weighting_details 'calc w=1/[\s^2^(Fo^2^)+(0.0242P)^2^+0.0248P] where P=(Fo^2^+2Fc^2^)/3'
_refine_ls_weighting_scheme calc
_refine_ls_wR_factor_gt 0.1390
_refine_ls_wR_factor_ref 0.1680
_reflns_number_gt 1464
_reflns_number_total 2652
_reflns_threshold_expression >2sigma(I)
_cod_data_source_file c005228k.txt
_cod_data_source_block xb2618_0m
_cod_depositor_comments
;
The following automatic conversions were performed:

data item '_symmetry_cell_setting' value 'Monoclinic' was changed to
'monoclinic' in accordance with the
/home/saulius/struct/COD-crude-data/automatic-downloads/DataCite-retrospective/RSC/depositions/lib/dictionaries/cif_core.dic
dictionary named 'cif_core.dic' version 2.4.2 last updated on
2011-04-26.

Automatic conversion script
Id: cif_fix_values 6909 2019-04-08 15:41:33Z antanas 
;
_cod_original_sg_symbol_H-M P2(1)/n
_cod_database_code 7238310

loop_
_symmetry_equiv_pos_as_xyz
'x, y, z'
'-x+1/2, y+1/2, -z+1/2'
'-x, -y, -z'
'x-1/2, -y-1/2, z-1/2'

loop_
_atom_site_label
_atom_site_type_symbol
_atom_site_fract_x
_atom_site_fract_y
_atom_site_fract_z
_atom_site_U_iso_or_equiv
_atom_site_adp_type
_atom_site_occupancy
_atom_site_symmetry_multiplicity
_atom_site_calc_flag
_atom_site_refinement_flags
Cu1 Cu 0.98478(10) 0.32708(8) 0.90464(4) 0.0465(4) Uani 1 1 d .
N1 N 1.1628(7) 0.2019(6) 0.9385(3) 0.0486(15) Uani 1 1 d .
N2 N 0.8123(6) 0.4605(6) 0.8781(3) 0.0423(14) Uani 1 1 d .
O1 O 0.5303(5) 0.7752(5) 0.7047(2) 0.0516(13) Uani 1 1 d .
O2 O 0.7092(7) 0.6465(5) 0.6655(3) 0.0738(17) Uani 1 1 d .
O3 O 1.1774(5) 0.4919(4) 0.9168(2) 0.0501(12) Uani 1 1 d .
O4 O 0.9334(6) 0.3345(5) 1.0098(2) 0.0564(14) Uani 1 1 d .
O5 O 0.8086(10) 0.4500(7) 0.2372(4) 0.146(3) Uani 1 1 d .
H5WA H 0.8127 0.4682 0.1915 0.176 Uiso 1 1 d R
H5WB H 0.8033 0.3702 0.2274 0.176 Uiso 1 1 d R
O6 O 0.7889(16) 0.1767(9) 0.2032(9) 0.191(5) Uani 1 1 d .
H6A H 0.7450 0.1082 0.2122 0.286 Uiso 1 1 calc R
S1 S 0.7836(2) 0.40332(19) 1.02355(9) 0.0484(5) Uani 1 1 d .
C1 C 0.7330(8) 0.4954(7) 0.9336(4) 0.0437(17) Uani 1 1 d .
C2 C 0.6198(8) 0.5916(7) 0.9235(4) 0.0479(18) Uani 1 1 d .
H2 H 0.5673 0.6136 0.9637 0.057 Uiso 1 1 calc R
C3 C 0.5831(8) 0.6569(7) 0.8523(4) 0.0483(19) Uani 1 1 d .
H3 H 0.5055 0.7222 0.8438 0.058 Uiso 1 1 calc R
C4 C 0.6670(8) 0.6208(7) 0.7943(3) 0.0403(16) Uani 1 1 d .
C5 C 0.6364(8) 0.6834(7) 0.7154(4) 0.0445(18) Uani 1 1 d .
C6 C 0.7812(8) 0.5247(7) 0.8103(3) 0.0452(18) Uani 1 1 d .
H6 H 0.8397 0.5030 0.7722 0.054 Uiso 1 1 calc R
C7 C 1.2845(10) 0.2027(8) 0.9025(4) 0.060(2) Uani 1 1 d .
H7 H 1.2791 0.2576 0.8597 0.071 Uiso 1 1 calc R
C8 C 1.4212(9) 0.1267(8) 0.9239(4) 0.060(2) Uani 1 1 d .
H8 H 1.5053 0.1322 0.8970 0.072 Uiso 1 1 calc R
C9 C 1.4283(8) 0.0421(7) 0.9868(4) 0.0483(18) Uani 1 1 d .
C10 C 1.2995(9) 0.0424(8) 1.0244(4) 0.059(2) Uani 1 1 d .
H10 H 1.3005 -0.0105 1.0677 0.070 Uiso 1 1 calc R
C11 C 1.1694(9) 0.1211(8) 0.9978(4) 0.060(2) Uani 1 1 d .
H11 H 1.0823 0.1170 1.0228 0.072 Uiso 1 1 calc R
C12 C 0.9379(17) 0.1490(17) 0.1884(11) 0.226(10) Uani 1 1 d .
H12A H 0.9704 0.2177 0.1572 0.339 Uiso 1 1 calc R
H12B H 0.9350 0.0669 0.1611 0.339 Uiso 1 1 calc R
H12C H 1.0125 0.1429 0.2365 0.339 Uiso 1 1 calc R

loop_
_atom_site_aniso_label
_atom_site_aniso_U_11
_atom_site_aniso_U_22
_atom_site_aniso_U_33
_atom_site_aniso_U_23
_atom_site_aniso_U_13
_atom_site_aniso_U_12
Cu1 0.0514(6) 0.0448(6) 0.0368(5) -0.0017(4) -0.0091(4) 0.0101(5)
N1 0.048(4) 0.046(4) 0.048(3) 0.000(3) 0.000(3) 0.010(3)
N2 0.042(3) 0.046(4) 0.034(3) -0.005(3) -0.005(3) 0.005(3)
O1 0.055(3) 0.050(3) 0.042(3) 0.009(2) -0.010(2) 0.001(3)
O2 0.095(4) 0.078(4) 0.047(3) 0.008(3) 0.012(3) 0.037(3)
O3 0.061(3) 0.049(3) 0.038(2) -0.005(2) 0.002(2) 0.008(3)
O4 0.069(3) 0.060(4) 0.040(3) 0.009(2) 0.008(2) 0.022(3)
O5 0.241(9) 0.124(7) 0.079(4) 0.012(5) 0.041(5) -0.028(7)
O6 0.219(12) 0.127(9) 0.246(13) 0.036(8) 0.096(11) 0.025(9)
S1 0.0529(12) 0.0480(13) 0.0400(10) 0.0034(9) -0.0021(8) 0.0035(10)
C1 0.042(4) 0.048(5) 0.039(4) 0.003(3) 0.000(3) 0.000(4)
C2 0.043(4) 0.051(5) 0.049(4) -0.003(4) 0.006(3) 0.004(4)
C3 0.046(4) 0.046(5) 0.045(4) 0.002(3) -0.009(3) 0.005(4)
C4 0.043(4) 0.040(4) 0.032(3) 0.005(3) -0.007(3) 0.011(4)
C5 0.049(4) 0.045(5) 0.034(4) 0.001(3) -0.005(3) 0.008(4)
C6 0.047(4) 0.049(5) 0.033(4) 0.001(3) -0.007(3) -0.001(4)
C7 0.074(6) 0.054(6) 0.045(4) 0.012(4) -0.001(4) 0.019(5)
C8 0.054(5) 0.074(6) 0.050(4) 0.013(4) 0.006(4) 0.021(5)
C9 0.058(5) 0.046(5) 0.036(4) -0.002(4) -0.005(3) 0.013(4)
C10 0.055(5) 0.063(6) 0.059(5) 0.023(4) 0.013(4) 0.017(5)
C11 0.055(5) 0.054(5) 0.068(5) 0.019(4) 0.007(4) 0.001(5)
C12 0.109(11) 0.202(18) 0.38(3) 0.119(17) 0.084(14) 0.091(13)

loop_
_atom_type_symbol
_atom_type_description
_atom_type_scat_dispersion_real
_atom_type_scat_dispersion_imag
_atom_type_scat_source
C C 0.0033 0.0016 'International Tables Vol C Tables 4.2.6.8 and 6.1.1.4'
H H 0.0000 0.0000 'International Tables Vol C Tables 4.2.6.8 and 6.1.1.4'
N N 0.0061 0.0033 'International Tables Vol C Tables 4.2.6.8 and 6.1.1.4'
O O 0.0106 0.0060 'International Tables Vol C Tables 4.2.6.8 and 6.1.1.4'
Cu Cu 0.3201 1.2651 'International Tables Vol C Tables 4.2.6.8 and 6.1.1.4'
S S 0.1246 0.1234 'International Tables Vol C Tables 4.2.6.8 and 6.1.1.4'

loop_
_geom_angle_atom_site_label_1
_geom_angle_atom_site_label_2
_geom_angle_atom_site_label_3
_geom_angle
_geom_angle_site_symmetry_1
_geom_angle_site_symmetry_3
O1 Cu1 O4 159.0(2) 2_646 .
O1 Cu1 N1 91.6(2) 2_646 .
O4 Cu1 N1 91.9(2) . .
O1 Cu1 N2 92.45(19) 2_646 .
O4 Cu1 N2 84.88(19) . .
N1 Cu1 N2 175.6(2) . .
O1 Cu1 O3 101.57(18) 2_646 .
O4 Cu1 O3 99.27(18) . .
N1 Cu1 O3 87.0(2) . .
N2 Cu1 O3 90.4(2) . .
C7 N1 C11 117.5(6) . .
C7 N1 Cu1 118.7(5) . .
C11 N1 Cu1 123.7(5) . .
C1 N2 C6 118.3(6) . .
C1 N2 Cu1 117.6(4) . .
C6 N2 Cu1 123.8(5) . .
C5 O1 Cu1 104.7(4) . 2_656
S1 O3 Cu1 130.0(3) 3_767 .
S1 O4 Cu1 120.3(3) . .
H5WA O5 H5WB 91.6 . .
C12 O6 H6A 109.5 . .
O3 S1 O4 111.0(3) 3_767 .
O3 S1 C1 103.1(3) 3_767 .
O4 S1 C1 99.9(3) . .
N2 C1 C2 122.6(6) . .
N2 C1 S1 115.2(5) . .
C2 C1 S1 122.2(5) . .
C1 C2 C3 119.6(7) . .
C1 C2 H2 120.2 . .
C3 C2 H2 120.2 . .
C4 C3 C2 117.7(6) . .
C4 C3 H3 121.1 . .
C2 C3 H3 121.1 . .
C6 C4 C3 118.6(6) . .
C6 C4 C5 119.1(6) . .
C3 C4 C5 122.3(6) . .
O2 C5 O1 123.7(6) . .
O2 C5 C4 120.3(7) . .
O1 C5 C4 116.0(6) . .
N2 C6 C4 123.1(6) . .
N2 C6 H6 118.5 . .
C4 C6 H6 118.5 . .
N1 C7 C8 124.3(7) . .
N1 C7 H7 117.8 . .
C8 C7 H7 117.8 . .
C7 C8 C9 118.0(7) . .
C7 C8 H8 121.0 . .
C9 C8 H8 121.0 . .
C10 C9 C8 117.0(6) . .
C10 C9 C9 122.0(8) . 3_857
C8 C9 C9 121.0(9) . 3_857
C11 C10 C9 120.0(6) . .
C11 C10 H10 120.0 . .
C9 C10 H10 120.0 . .
N1 C11 C10 123.0(7) . .
N1 C11 H11 118.5 . .
C10 C11 H11 118.5 . .
O6 C12 H12A 109.5 . .
O6 C12 H12B 109.5 . .
H12A C12 H12B 109.5 . .
O6 C12 H12C 109.5 . .
H12A C12 H12C 109.5 . .
H12B C12 H12C 109.5 . .

loop_
_geom_bond_atom_site_label_1
_geom_bond_atom_site_label_2
_geom_bond_distance
_geom_bond_site_symmetry_2
Cu1 O1 1.970(5) 2_646
Cu1 O4 1.974(5) .
Cu1 N1 1.987(6) .
Cu1 N2 1.992(5) .
Cu1 O3 2.329(5) .
N1 C7 1.310(8) .
N1 C11 1.319(9) .
N2 C1 1.331(8) .
N2 C6 1.341(7) .
O1 C5 1.289(8) .
O1 Cu1 1.970(5) 2_656
O2 C5 1.221(7) .
O3 S1 1.488(5) 3_767
O4 S1 1.514(5) .
O5 H5WA 0.8300 .
O5 H5WB 0.8299 .
O6 C12 1.371(13) .
O6 H6A 0.8200 .
S1 O3 1.488(5) 3_767
S1 C1 1.817(7) .
C1 C2 1.363(9) .
C2 C3 1.398(8) .
C2 H2 0.9300 .
C3 C4 1.395(9) .
C3 H3 0.9300 .
C4 C6 1.372(9) .
C4 C5 1.502(9) .
C6 H6 0.9300 .
C7 C8 1.391(10) .
C7 H7 0.9300 .
C8 C9 1.391(10) .
C8 H8 0.9300 .
C9 C10 1.381(9) .
C9 C9 1.494(13) 3_857
C10 C11 1.377(10) .
C10 H10 0.9300 .
C11 H11 0.9300 .
C12 H12A 0.9600 .
C12 H12B 0.9600 .
C12 H12C 0.9600 .

loop_
_geom_hbond_atom_site_label_D
_geom_hbond_atom_site_label_H
_geom_hbond_atom_site_label_A
_geom_hbond_distance_DH
_geom_hbond_distance_HA
_geom_hbond_distance_DA
_geom_hbond_angle_DHA
_geom_hbond_site_symmetry_A
O6 H6A O5 0.82 1.93 2.725(12) 162.0 2_645
O5 H5WB O6 0.83 2.01 2.845(13) 179.6 .
O5 H5WA S1 0.83 2.98 3.743(8) 153.4 1_554
O5 H5WA O3 0.83 1.96 2.788(8) 179.1 3_766

loop_
_geom_torsion_atom_site_label_1
_geom_torsion_atom_site_label_2
_geom_torsion_atom_site_label_3
_geom_torsion_atom_site_label_4
_geom_torsion
_geom_torsion_site_symmetry_1
_geom_torsion_site_symmetry_4
O1 Cu1 N1 C7 49.8(5) 2_646 .
O4 Cu1 N1 C7 -150.9(5) . .
O3 Cu1 N1 C7 -51.7(5) . .
O1 Cu1 N1 C11 -133.2(6) 2_646 .
O4 Cu1 N1 C11 26.1(6) . .
O3 Cu1 N1 C11 125.3(6) . .
O1 Cu1 N2 C1 156.6(5) 2_646 .
O4 Cu1 N2 C1 -2.6(5) . .
O3 Cu1 N2 C1 -101.8(5) . .
O1 Cu1 N2 C6 -29.3(5) 2_646 .
O4 Cu1 N2 C6 171.5(5) . .
O3 Cu1 N2 C6 72.2(5) . .
O1 Cu1 O3 S1 162.0(3) 2_646 3_767
O4 Cu1 O3 S1 -15.5(4) . 3_767
N1 Cu1 O3 S1 -107.0(4) . 3_767
N2 Cu1 O3 S1 69.4(3) . 3_767
O1 Cu1 O4 S1 -71.4(6) 2_646 .
N1 Cu1 O4 S1 -171.1(4) . .
N2 Cu1 O4 S1 12.0(3) . .
O3 Cu1 O4 S1 101.6(3) . .
Cu1 O4 S1 O3 -123.5(3) . 3_767
Cu1 O4 S1 C1 -15.2(4) . .
C6 N2 C1 C2 1.3(9) . .
Cu1 N2 C1 C2 175.7(5) . .
C6 N2 C1 S1 -179.8(5) . .
Cu1 N2 C1 S1 -5.4(6) . .
O3 S1 C1 N2 127.0(5) 3_767 .
O4 S1 C1 N2 12.6(6) . .
O3 S1 C1 C2 -54.1(6) 3_767 .
O4 S1 C1 C2 -168.6(6) . .
N2 C1 C2 C3 0.4(10) . .
S1 C1 C2 C3 -178.4(5) . .
C1 C2 C3 C4 -0.7(10) . .
C2 C3 C4 C6 -0.6(9) . .
C2 C3 C4 C5 179.4(6) . .
Cu1 O1 C5 O2 2.2(8) 2_656 .
Cu1 O1 C5 C4 -177.4(5) 2_656 .
C6 C4 C5 O2 2.0(10) . .
C3 C4 C5 O2 -178.0(6) . .
C6 C4 C5 O1 -178.4(6) . .
C3 C4 C5 O1 1.7(10) . .
C1 N2 C6 C4 -2.7(9) . .
Cu1 N2 C6 C4 -176.8(5) . .
C3 C4 C6 N2 2.4(10) . .
C5 C4 C6 N2 -177.6(6) . .
C11 N1 C7 C8 -1.8(11) . .
Cu1 N1 C7 C8 175.4(6) . .
N1 C7 C8 C9 1.4(12) . .
C7 C8 C9 C10 -1.4(11) . .
C7 C8 C9 C9 -179.8(8) . 3_857
C8 C9 C10 C11 2.0(11) . .
C9 C9 C10 C11 -179.6(8) 3_857 .
C7 N1 C11 C10 2.4(11) . .
Cu1 N1 C11 C10 -174.6(6) . .
C9 C10 C11 N1 -2.6(12) . .
